data_7233844
loop_
_publ_author_name
'Wang, Yanna'
'Yang, Xiaoming'
'Zhang, Weijing'
'Li, Haibo'
'Li, Zhimin'
'Wang, Lin'
'Zhang, Tonglai'

_publ_section_title
;
 Energetic transition metal salts of
 5,5&#x2032;-dinitramino-3,3&#x2032;-methylene-1H-1,2,4-bistriazole:
 syntheses, structures and properties
;
_journal_issue 42
_journal_name_full CrystEngComm
_journal_page_first 6452
_journal_paper_doi 10.1039/C9CE01158G
_journal_volume 21
_journal_year 2019
_chemical_formula_moiety 'C5 H6 N10 O4'
_chemical_formula_sum 'C5 H6 N10 O4'
_chemical_formula_weight 270.20
_space_group_crystal_system monoclinic
_space_group_IT_number 14
_space_group_name_Hall '-P 2yn'
_space_group_name_H-M_alt 'P 1 21/n 1'
_symmetry_space_group_name_Hall '-P 2yn'
_symmetry_space_group_name_H-M 'P 1 21/n 1'
_atom_sites_solution_hydrogens mixed
_atom_sites_solution_primary direct
_audit_creation_date 2018-10-15
_audit_creation_method
;
Olex2 1.2
(compiled 2018.05.29 svn.r3508 for OlexSys, GUI svn.r5506)
;
_audit_update_record
;
2019-01-03 deposited with the CCDC.    2019-09-12 downloaded from the CCDC.
;
_cell_angle_alpha 90
_cell_angle_beta 98.21(3)
_cell_angle_gamma 90
_cell_formula_units_Z 4
_cell_length_a 8.3805(17)
_cell_length_b 4.9153(10)
_cell_length_c 23.694(5)
_cell_measurement_reflns_used 2246
_cell_measurement_temperature 153(2)
_cell_measurement_theta_max 27.4739
_cell_measurement_theta_min 1.7368
_cell_volume 966.0(4)
_computing_molecular_graphics 'Olex2 (Dolomanov et al., 2009)'
_computing_publication_material 'Olex2 (Dolomanov et al., 2009)'
_computing_structure_refinement 'ShelXL (Sheldrick, 2015)'
_computing_structure_solution 'ShelXS (Sheldrick, 2008)'
_diffrn_ambient_temperature 153.15
_diffrn_measured_fraction_theta_full 0.995
_diffrn_measured_fraction_theta_max 0.995
_diffrn_measurement_device_type 'multiwire proportional'
_diffrn_measurement_method 'phi and omega scans'
_diffrn_radiation_monochromator graphite
_diffrn_radiation_type MoK\a
_diffrn_radiation_wavelength 0.71073
_diffrn_reflns_av_R_equivalents 0.1093
_diffrn_reflns_av_unetI/netI 0.1152
_diffrn_reflns_Laue_measured_fraction_full 0.995
_diffrn_reflns_Laue_measured_fraction_max 0.995
_diffrn_reflns_limit_h_max 9
_diffrn_reflns_limit_h_min -9
_diffrn_reflns_limit_k_max 4
_diffrn_reflns_limit_k_min -5
_diffrn_reflns_limit_l_max 28
_diffrn_reflns_limit_l_min -27
_diffrn_reflns_number 5844
_diffrn_reflns_point_group_measured_fraction_full 0.995
_diffrn_reflns_point_group_measured_fraction_max 0.995
_diffrn_reflns_theta_full 24.983
_diffrn_reflns_theta_max 24.983
_diffrn_reflns_theta_min 1.737
_exptl_absorpt_coefficient_mu 0.160
_exptl_absorpt_correction_T_max 1.0000
_exptl_absorpt_correction_T_min 0.5704
_exptl_absorpt_correction_type multi-scan
_exptl_absorpt_process_details 'CrystalClear (Rigaku Inc., 2008)'
_exptl_crystal_colour colorless
_exptl_crystal_density_diffrn 1.858
_exptl_crystal_description plate
_exptl_crystal_F_000 552
_exptl_crystal_size_max 0.12
_exptl_crystal_size_mid 0.1
_exptl_crystal_size_min 0.05
_refine_diff_density_max 0.552
_refine_diff_density_min -0.521
_refine_diff_density_rms 0.101
_refine_ls_extinction_method none
_refine_ls_goodness_of_fit_ref 1.237
_refine_ls_hydrogen_treatment constr
_refine_ls_matrix_type full
_refine_ls_number_parameters 172
_refine_ls_number_reflns 1690
_refine_ls_number_restraints 0
_refine_ls_restrained_S_all 1.237
_refine_ls_R_factor_all 0.1729
_refine_ls_R_factor_gt 0.1342
_refine_ls_shift/su_max 0.000
_refine_ls_shift/su_mean 0.000
_refine_ls_structure_factor_coef Fsqd
_refine_ls_weighting_details 'w=1/[\s^2^(Fo^2^)+(0.0266P)^2^+6.7293P] where P=(Fo^2^+2Fc^2^)/3'
_refine_ls_weighting_scheme calc
_refine_ls_wR_factor_gt 0.2124
_refine_ls_wR_factor_ref 0.2317
_reflns_Friedel_coverage 0.000
_reflns_number_gt 1294
_reflns_number_total 1690
_reflns_threshold_expression 'I > 2\s(I)'
_cod_data_source_file c9ce01158g2.cif
_cod_data_source_block bwn18308
_cod_depositor_comments 'Adding full bibliography for 7233844--7233849.cif.'
_cod_original_cell_volume 966.0(3)
_cod_database_code 7233844
_shelx_shelxl_version_number 2018/3
_shelx_space_group_comment
;
The symmetry employed for this shelxl refinement is uniquely defined
by the following loop, which should always be used as a source of
symmetry information in preference to the above space-group names.
They are only intended as comments.
;
_shelx_estimated_absorpt_t_max 0.992
_shelx_estimated_absorpt_t_min 0.981
_olex2_refinement_description
;
1. Fixed Uiso
 At 1.2 times of:
  All C(H,H) groups, All N(H) groups
2.a Riding coordinates:
 N4(H4), N2(H2), N9(H9)
2.b Secondary CH2 refined with riding coordinates:
 C3(H3A,H3B)
2.c Aromatic/amide H refined with riding coordinates:
 N6(H6)
;
_olex2_submission_special_instructions 'No special instructions were received'

loop_
_space_group_symop_operation_xyz
'x, y, z'
'-x+1/2, y+1/2, -z+1/2'
'-x, -y, -z'
'x-1/2, -y-1/2, z-1/2'

loop_
_atom_site_label
_atom_site_type_symbol
_atom_site_fract_x
_atom_site_fract_y
_atom_site_fract_z
_atom_site_U_iso_or_equiv
_atom_site_adp_type
_atom_site_occupancy
_atom_site_site_symmetry_order
_atom_site_calc_flag
_atom_site_refinement_flags_posn
N7 N 0.3923(7) 0.3787(13) 0.1415(2) 0.0235(15) Uani 1 1 d .
O1 O 1.3308(6) 0.0271(11) 0.0263(2) 0.0276(13) Uani 1 1 d .
O2 O 1.1927(6) -0.1417(11) 0.0906(2) 0.0326(14) Uani 1 1 d .
N1 N 1.2122(7) 0.0289(13) 0.0535(3) 0.0242(15) Uani 1 1 d .
N4 N 0.9223(7) 0.0808(13) 0.1069(3) 0.0235(15) Uani 1 1 d .
H4 H 0.978256 -0.053735 0.124447 0.028 Uiso 1 1 d R
O4 O 0.5037(7) 1.1369(12) 0.3221(2) 0.0411(16) Uani 1 1 d .
N2 N 1.1053(7) 0.2254(13) 0.0394(3) 0.0251(16) Uani 1 1 d .
H2 H 1.120546 0.348173 0.013718 0.030 Uiso 1 1 d R
N10 N 0.5265(8) 1.0273(14) 0.2765(3) 0.0297(17) Uani 1 1 d .
N6 N 0.5450(7) 0.7358(13) 0.1698(2) 0.0202(14) Uani 1 1 d .
H6 H 0.619347 0.862426 0.170154 0.024 Uiso 1 1 calc R
O3 O 0.6346(6) 1.1043(12) 0.2483(2) 0.0348(15) Uani 1 1 d .
C5 C 0.4474(8) 0.6965(15) 0.2098(3) 0.0223(18) Uani 1 1 d .
N5 N 0.7722(7) 0.1623(13) 0.1186(3) 0.0244(16) Uani 1 1 d .
C2 C 0.7374(8) 0.3654(15) 0.0838(3) 0.0201(17) Uani 1 1 d .
N8 N 0.3554(7) 0.4792(12) 0.1926(3) 0.0226(15) Uani 1 1 d .
N3 N 0.8542(7) 0.4158(12) 0.0503(2) 0.0198(14) Uani 1 1 d .
N9 N 0.4250(7) 0.8236(13) 0.2583(3) 0.0262(16) Uani 1 1 d .
H9 H 0.347103 0.774790 0.277428 0.031 Uiso 1 1 d R
C1 C 0.9722(9) 0.2317(16) 0.0656(3) 0.0227(18) Uani 1 1 d .
C3 C 0.5801(9) 0.5183(16) 0.0763(3) 0.0243(18) Uani 1 1 d .
H3A H 0.598669 0.703401 0.062137 0.029 Uiso 1 1 calc R
H3B H 0.503457 0.425258 0.046869 0.029 Uiso 1 1 calc R
C4 C 0.5065(8) 0.5413(15) 0.1283(3) 0.0208(17) Uani 1 1 d .

loop_
_atom_site_aniso_label
_atom_site_aniso_U_11
_atom_site_aniso_U_22
_atom_site_aniso_U_33
_atom_site_aniso_U_23
_atom_site_aniso_U_13
_atom_site_aniso_U_12
N7 0.032(4) 0.022(4) 0.018(3) -0.004(3) 0.006(3) 0.002(3)
O1 0.024(3) 0.030(3) 0.032(3) 0.000(3) 0.013(2) 0.002(2)
O2 0.030(3) 0.027(3) 0.041(4) 0.013(3) 0.007(3) 0.000(3)
N1 0.024(4) 0.017(4) 0.031(4) 0.001(3) 0.001(3) 0.001(3)
N4 0.029(4) 0.017(4) 0.024(4) 0.002(3) 0.006(3) 0.003(3)
O4 0.062(4) 0.031(3) 0.030(3) -0.023(3) 0.006(3) 0.001(3)
N2 0.030(4) 0.020(4) 0.026(4) 0.004(3) 0.005(3) 0.003(3)
N10 0.031(4) 0.022(4) 0.035(4) 0.000(3) 0.002(3) 0.003(3)
N6 0.017(3) 0.020(3) 0.024(3) -0.001(3) 0.005(3) -0.003(3)
O3 0.031(3) 0.032(4) 0.041(4) 0.002(3) 0.004(3) -0.004(3)
C5 0.018(4) 0.020(4) 0.027(4) 0.001(4) 0.000(3) 0.006(3)
N5 0.027(4) 0.021(4) 0.026(4) 0.004(3) 0.008(3) 0.004(3)
C2 0.020(4) 0.020(4) 0.021(4) -0.004(3) 0.004(3) 0.001(3)
N8 0.024(3) 0.016(3) 0.028(4) -0.003(3) 0.002(3) -0.001(3)
N3 0.021(3) 0.015(3) 0.023(3) -0.001(3) 0.003(3) 0.000(3)
N9 0.031(4) 0.025(4) 0.023(4) -0.012(3) 0.007(3) -0.005(3)
C1 0.024(4) 0.019(4) 0.024(4) -0.003(4) 0.002(3) -0.002(3)
C3 0.036(5) 0.029(5) 0.010(4) 0.008(3) 0.007(3) 0.005(4)
C4 0.023(4) 0.019(4) 0.020(4) -0.001(3) 0.000(3) 0.003(3)

loop_
_atom_type_symbol
_atom_type_description
_atom_type_scat_dispersion_real
_atom_type_scat_dispersion_imag
_atom_type_scat_source
C C 0.0033 0.0016 'International Tables Vol C Tables 4.2.6.8 and 6.1.1.4'
H H 0.0000 0.0000 'International Tables Vol C Tables 4.2.6.8 and 6.1.1.4'
N N 0.0061 0.0033 'International Tables Vol C Tables 4.2.6.8 and 6.1.1.4'
O O 0.0106 0.0060 'International Tables Vol C Tables 4.2.6.8 and 6.1.1.4'

loop_
_geom_angle_atom_site_label_1
_geom_angle_atom_site_label_2
_geom_angle_atom_site_label_3
_geom_angle
C4 N7 N8 104.6(6)
O1 N1 N2 115.6(6)
O2 N1 O1 123.4(6)
O2 N1 N2 121.1(7)
N5 N4 H4 124.1
C1 N4 H4 124.0
C1 N4 N5 111.9(6)
N1 N2 H2 120.8
N1 N2 C1 118.3(7)
C1 N2 H2 120.9
O4 N10 O3 122.8(7)
O4 N10 N9 115.6(7)
O3 N10 N9 121.5(7)
C5 N6 H6 126.3
C5 N6 C4 107.4(6)
C4 N6 H6 126.3
N8 C5 N6 106.1(7)
N9 C5 N6 134.9(7)
N9 C5 N8 119.0(7)
C2 N5 N4 102.9(6)
N5 C2 N3 113.1(6)
N5 C2 C3 124.8(7)
N3 C2 C3 121.9(6)
C5 N8 N7 111.0(6)
C1 N3 C2 106.3(6)
N10 N9 H9 121.3
C5 N9 N10 117.5(7)
C5 N9 H9 121.2
N4 C1 N2 133.3(7)
N4 C1 N3 105.9(6)
N3 C1 N2 120.8(7)
C2 C3 H3A 108.7
C2 C3 H3B 108.7
H3A C3 H3B 107.6
C4 C3 C2 114.1(6)
C4 C3 H3A 108.7
C4 C3 H3B 108.7
N7 C4 N6 110.9(6)
N7 C4 C3 124.2(7)
N6 C4 C3 124.9(7)

loop_
_geom_bond_atom_site_label_1
_geom_bond_atom_site_label_2
_geom_bond_distance
N7 N8 1.383(8)
N7 C4 1.318(9)
O1 N1 1.260(8)
O2 N1 1.243(8)
N1 N2 1.327(8)
N4 H4 0.8800
N4 N5 1.385(8)
N4 C1 1.341(9)
O4 N10 1.245(8)
N2 H2 0.8800
N2 C1 1.352(9)
N10 O3 1.259(8)
N10 N9 1.344(9)
N6 H6 0.8800
N6 C5 1.352(9)
N6 C4 1.375(9)
C5 N8 1.347(9)
C5 N9 1.343(9)
N5 C2 1.301(9)
C2 N3 1.368(9)
C2 C3 1.506(10)
N3 C1 1.351(9)
N9 H9 0.8801
C3 H3A 0.9900
C3 H3B 0.9900
C3 C4 1.460(10)

loop_
_geom_torsion_atom_site_label_1
_geom_torsion_atom_site_label_2
_geom_torsion_atom_site_label_3
_geom_torsion_atom_site_label_4
_geom_torsion
O1 N1 N2 C1 177.5(6)
O2 N1 N2 C1 -1.5(10)
N1 N2 C1 N4 3.1(12)
N1 N2 C1 N3 -175.5(6)
N4 N5 C2 N3 0.8(8)
N4 N5 C2 C3 175.8(7)
O4 N10 N9 C5 -178.8(6)
N6 C5 N8 N7 -0.3(8)
N6 C5 N9 N10 -6.2(12)
O3 N10 N9 C5 2.8(10)
C5 N6 C4 N7 -1.6(8)
C5 N6 C4 C3 177.7(7)
N5 N4 C1 N2 -178.3(8)
N5 N4 C1 N3 0.5(8)
N5 C2 N3 C1 -0.5(8)
N5 C2 C3 C4 33.5(11)
C2 N3 C1 N4 0.0(8)
C2 N3 C1 N2 179.0(7)
C2 C3 C4 N7 -97.1(9)
C2 C3 C4 N6 83.7(9)
N8 N7 C4 N6 1.3(8)
N8 N7 C4 C3 -178.0(6)
N8 C5 N9 N10 175.3(6)
N3 C2 C3 C4 -151.9(7)
N9 C5 N8 N7 178.6(6)
C1 N4 N5 C2 -0.8(8)
C3 C2 N3 C1 -175.7(7)
C4 N7 N8 C5 -0.6(8)
C4 N6 C5 N8 1.1(7)
C4 N6 C5 N9 -177.6(8)
